data_7007055
loop_
_publ_author_name
'Abu-Youssef, Morsy A M'
'Langer, Vratislav'
'Ohrstr\"om, Lars'

_publ_section_title
;
 Synthesis, a case of isostructural packing, and antimicrobial activity
 of silver(I)quinoxaline nitrate, silver(I)(2,5-dimethylpyrazine)
 nitrate and two related silver aminopyridine compounds.
;
_journal_issue 21
_journal_name_full 'Dalton transactions (Cambridge, England : 2003)'
_journal_page_first 2542
_journal_page_last 2550
_journal_paper_doi 10.1039/b516723j
_journal_year 2006
_chemical_formula_sum 'C12 H16 Ag2 N6 O6'
_chemical_formula_weight 556.05
_chemical_name_systematic
;
?
;
_space_group_IT_number 14
_symmetry_cell_setting monoclinic
_symmetry_space_group_name_Hall '-P 2ybc'
_symmetry_space_group_name_H-M 'P 1 21/c 1'
_atom_sites_solution_hydrogens geom
_atom_sites_solution_primary direct
_atom_sites_solution_secondary difmap
_audit_creation_method SHELXL-97
_cell_angle_alpha 90.00
_cell_angle_beta 90.101(1)
_cell_angle_gamma 90.00
_cell_formula_units_Z 4
_cell_length_a 13.1291(2)
_cell_length_b 14.0159(1)
_cell_length_c 9.0890(1)
_cell_measurement_reflns_used 6063
_cell_measurement_temperature 173(2)
_cell_measurement_theta_max 32.92
_cell_measurement_theta_min 1.45
_cell_volume 1672.52(3)
_computing_cell_refinement 'Bruker SMART'
_computing_data_collection 'Bruker SMART'
_computing_data_reduction 'Bruker SAINT'
_computing_molecular_graphics 'Bruker SHELXTL'
_computing_publication_material 'Bruker SHELXTL'
_computing_structure_refinement 'SHELXL-97 (Sheldrick, 1997)'
_computing_structure_solution 'SHELXS-97 (Sheldrick, 1990)'
_diffrn_ambient_temperature 173(2)
_diffrn_measured_fraction_theta_full 0.958
_diffrn_measured_fraction_theta_max 0.958
_diffrn_measurement_device_type 'CCD area detector'
_diffrn_measurement_method '\w scans'
_diffrn_radiation_monochromator graphite
_diffrn_radiation_source 'fine-focus sealed tube'
_diffrn_radiation_type MoK\a
_diffrn_radiation_wavelength 0.71073
_diffrn_reflns_av_R_equivalents 0.1315
_diffrn_reflns_av_sigmaI/netI 0.0814
_diffrn_reflns_limit_h_max 20
_diffrn_reflns_limit_h_min -20
_diffrn_reflns_limit_k_max 21
_diffrn_reflns_limit_k_min -20
_diffrn_reflns_limit_l_max 13
_diffrn_reflns_limit_l_min -13
_diffrn_reflns_number 29180
_diffrn_reflns_theta_full 32.92
_diffrn_reflns_theta_max 32.92
_diffrn_reflns_theta_min 1.45
_diffrn_standards_decay_% 0
_diffrn_standards_number 0
_exptl_absorpt_coefficient_mu 2.387
_exptl_absorpt_correction_T_max 0.5155
_exptl_absorpt_correction_T_min 0.1988
_exptl_absorpt_correction_type multi-scan
_exptl_absorpt_process_details 'SADABS, Sheldrick, 2002)'
_exptl_crystal_colour colorless
_exptl_crystal_density_diffrn 2.208
_exptl_crystal_density_meas 0
_exptl_crystal_density_method 'not measured'
_exptl_crystal_description block
_exptl_crystal_F_000 1088
_exptl_crystal_size_max 1.00
_exptl_crystal_size_mid 0.34
_exptl_crystal_size_min 0.32
_refine_diff_density_max 0.820
_refine_diff_density_min -1.157
_refine_diff_density_rms 0.162
_refine_ls_extinction_coef 0.00126(16)
_refine_ls_extinction_expression Fc^*^=kFc[1+0.001xFc^2^\l^3^/sin(2\q)]^-1/4^
_refine_ls_extinction_method SHELXL
_refine_ls_goodness_of_fit_ref 1.002
_refine_ls_hydrogen_treatment mixed
_refine_ls_matrix_type full
_refine_ls_number_parameters 243
_refine_ls_number_reflns 5999
_refine_ls_number_restraints 0
_refine_ls_restrained_S_all 1.002
_refine_ls_R_factor_all 0.0750
_refine_ls_R_factor_gt 0.0403
_refine_ls_shift/su_max 0.001
_refine_ls_shift/su_mean 0.000
_refine_ls_structure_factor_coef Fsqd
_refine_ls_weighting_details 'calc w=1/[\s^2^(Fo^2^)+(0.0273P)^2^+0.0136P] where P=(Fo^2^+2Fc^2^)/3'
_refine_ls_weighting_scheme calc
_refine_ls_wR_factor_gt 0.0841
_refine_ls_wR_factor_ref 0.0968
_reflns_number_gt 4120
_reflns_number_total 5999
_reflns_threshold_expression >2sigma(I)
_cod_data_source_file b516723j.txt
_cod_data_source_block m1
_cod_depositor_comments
;
The following automatic conversions were performed:
'_symmetry_cell_setting' value 'Monoclinic' changed to 'monoclinic'
according to '/home/saulius/struct/CIF-dictionaries/cif_core.dic'
dictionary named 'cif_core.dic' version 2.4.1 from 2010-06-29.

Automatic conversion script
Id: cif_fix_enum 1527 2010-12-29 10:47:43Z saulius 
;
_cod_original_sg_symbol_H-M 'P 21/c'
_cod_database_code 7007055

loop_
_symmetry_equiv_pos_as_xyz
'x, y, z'
'-x, y+1/2, -z+1/2'
'-x, -y, -z'
'x, -y-1/2, z-1/2'

loop_
_atom_site_label
_atom_site_type_symbol
_atom_site_fract_x
_atom_site_fract_y
_atom_site_fract_z
_atom_site_U_iso_or_equiv
_atom_site_adp_type
_atom_site_occupancy
_atom_site_symmetry_multiplicity
_atom_site_calc_flag
_atom_site_refinement_flags
_atom_site_disorder_assembly
_atom_site_disorder_group
Ag1 Ag 0.91496(4) 0.14767(2) 0.34381(4) 0.02603(9) Uani 1 1 d . . .
Ag2 Ag 0.41537(4) 0.15055(2) 0.68960(4) 0.02590(9) Uani 1 1 d . . .
N1A N 1.0710(4) 0.1088(3) 0.4460(5) 0.0216(10) Uani 1 1 d . . .
C2A C 1.1564(3) 0.1063(3) 0.3680(5) 0.0189(10) Uani 1 1 d . . .
C3A C 1.2498(4) 0.1128(3) 0.4425(6) 0.0219(10) Uani 1 1 d . . .
H3A H 1.3107 0.1110 0.3864 0.030(5) Uiso 1 1 calc R . .
N4A N 1.2573(3) 0.1214(3) 0.5881(4) 0.0185(8) Uani 1 1 d . . .
C5A C 1.1716(3) 0.1229(3) 0.6671(6) 0.0196(9) Uani 1 1 d . . .
C6A C 1.0758(5) 0.1143(3) 0.5925(5) 0.0189(10) Uani 1 1 d . . .
H6A H 1.0147 0.1124 0.6483 0.030(5) Uiso 1 1 calc R . .
C7A C 1.1510(4) 0.0982(3) 0.2054(5) 0.0270(11) Uani 1 1 d . . .
H7A1 H 1.1033 0.0473 0.1785 0.055(4) Uiso 1 1 calc R . .
H7A2 H 1.2187 0.0832 0.1665 0.055(4) Uiso 1 1 calc R . .
H7A3 H 1.1274 0.1588 0.1637 0.055(4) Uiso 1 1 calc R . .
C8A C 1.1754(4) 0.1347(3) 0.8304(5) 0.0261(10) Uani 1 1 d . . .
H8A1 H 1.1973 0.0748 0.8759 0.055(4) Uiso 1 1 calc R . .
H8A2 H 1.1076 0.1519 0.8667 0.055(4) Uiso 1 1 calc R . .
H8A3 H 1.2239 0.1854 0.8555 0.055(4) Uiso 1 1 calc R . .
N1B N 0.7576(3) 0.1225(3) 0.4465(5) 0.0197(8) Uani 1 1 d . . .
C2B C 0.6706(4) 0.1163(3) 0.3681(5) 0.0207(10) Uani 1 1 d . . .
C3B C 0.5802(6) 0.1119(3) 0.4417(5) 0.0220(10) Uani 1 1 d . . .
H3B H 0.5198 0.1072 0.3844 0.030(5) Uiso 1 1 calc R . .
N4B N 0.5699(3) 0.1136(3) 0.5885(4) 0.0202(10) Uani 1 1 d . . .
C5B C 0.6595(3) 0.1170(3) 0.6661(6) 0.0202(9) Uani 1 1 d . . .
C6B C 0.7495(4) 0.1225(3) 0.5936(5) 0.0203(9) Uani 1 1 d . . .
H6B H 0.8102 0.1265 0.6502 0.030(5) Uiso 1 1 calc R . .
C7B C 0.6748(4) 0.1193(4) 0.2047(6) 0.0257(10) Uani 1 1 d . . .
H7B1 H 0.7052 0.1798 0.1730 0.055(4) Uiso 1 1 calc R . .
H7B2 H 0.6057 0.1140 0.1646 0.055(4) Uiso 1 1 calc R . .
H7B3 H 0.7163 0.0661 0.1687 0.055(4) Uiso 1 1 calc R . .
C8B C 0.6519(4) 0.1178(4) 0.8290(5) 0.0272(10) Uani 1 1 d . . .
H8B1 H 0.6089 0.1712 0.8601 0.055(4) Uiso 1 1 calc R . .
H8B2 H 0.7201 0.1251 0.8717 0.055(4) Uiso 1 1 calc R . .
H8B3 H 0.6219 0.0577 0.8627 0.055(4) Uiso 1 1 calc R . .
N1 N 0.9140(4) 0.1506(2) 0.0124(3) 0.0198(7) Uani 1 1 d . . .
O11 O 0.9154(4) 0.1666(2) -0.1234(3) 0.0359(8) Uani 1 1 d . . .
O12 O 0.9045(4) 0.0693(2) 0.0613(4) 0.0351(8) Uani 1 1 d . . .
O13 O 0.9223(3) 0.22002(19) 0.0994(3) 0.0308(7) Uani 1 1 d . . .
N2 N 0.4127(4) 0.3477(2) 0.5193(4) 0.0194(7) Uani 1 1 d . . .
O21 O 0.4072(4) 0.4268(2) 0.4634(4) 0.0386(8) Uani 1 1 d . . .
O22 O 0.4227(3) 0.2752(2) 0.4376(3) 0.0290(7) Uani 1 1 d . . .
O23 O 0.4103(4) 0.3357(2) 0.6559(3) 0.0371(8) Uani 1 1 d . . .

loop_
_atom_site_aniso_label
_atom_site_aniso_U_11
_atom_site_aniso_U_22
_atom_site_aniso_U_33
_atom_site_aniso_U_23
_atom_site_aniso_U_13
_atom_site_aniso_U_12
Ag1 0.01720(16) 0.0409(2) 0.02000(18) 0.00197(12) -0.0016(2) -0.00019(17)
Ag2 0.01744(16) 0.0406(2) 0.01964(18) -0.00129(12) -0.0007(2) -0.00101(16)
N1A 0.021(3) 0.0251(19) 0.019(2) 0.0038(16) 0.000(2) 0.0020(17)
C2A 0.018(2) 0.019(2) 0.020(2) -0.0015(17) 0.0021(18) -0.0002(16)
C3A 0.017(2) 0.024(2) 0.025(3) 0.001(2) -0.001(2) 0.0001(19)
N4A 0.0174(18) 0.0231(18) 0.015(2) 0.0003(14) -0.0043(17) -0.0016(15)
C5A 0.019(2) 0.017(2) 0.022(3) -0.0028(18) -0.003(2) 0.0017(17)
C6A 0.011(2) 0.027(2) 0.019(2) 0.0050(18) -0.003(2) -0.001(2)
C7A 0.024(2) 0.039(3) 0.018(2) -0.001(2) -0.003(2) -0.0001(19)
C8A 0.022(2) 0.038(3) 0.019(3) -0.0005(19) 0.0003(19) -0.0008(19)
N1B 0.0182(19) 0.0192(18) 0.022(2) -0.0068(16) 0.001(2) 0.0002(16)
C2B 0.022(2) 0.020(2) 0.021(3) -0.0031(18) 0.0025(19) 0.0029(17)
C3B 0.023(2) 0.025(2) 0.018(2) -0.0059(19) -0.005(3) -0.002(3)
N4B 0.011(3) 0.0287(19) 0.021(2) -0.0006(15) -0.0010(17) -0.0015(15)
C5B 0.019(2) 0.022(2) 0.020(3) 0.0006(19) -0.005(2) 0.0000(17)
C6B 0.018(2) 0.023(2) 0.020(3) 0.0018(18) -0.006(2) -0.0074(18)
C7B 0.023(2) 0.037(3) 0.017(3) -0.006(2) 0.001(2) 0.004(2)
C8B 0.022(2) 0.038(3) 0.022(3) -0.002(2) -0.001(2) -0.001(2)
N1 0.0124(15) 0.033(2) 0.0139(17) 0.0007(12) -0.002(2) 0.0003(18)
O11 0.0356(18) 0.055(2) 0.0172(17) -0.0007(13) -0.003(3) 0.002(2)
O12 0.039(2) 0.0260(18) 0.041(2) 0.0010(13) 0.0071(19) -0.0029(17)
O13 0.046(2) 0.0237(17) 0.0224(16) -0.0030(11) -0.002(2) 0.0014(17)
N2 0.0124(15) 0.0303(19) 0.0155(17) -0.0021(12) -0.006(3) 0.0015(17)
O21 0.050(2) 0.0264(18) 0.0395(19) 0.0013(13) -0.008(2) 0.0044(19)
O22 0.0347(19) 0.0288(18) 0.0235(17) -0.0017(12) -0.0042(18) 0.0032(16)
O23 0.037(2) 0.055(2) 0.0188(18) 0.0009(13) 0.002(2) -0.0012(19)

loop_
_atom_type_symbol
_atom_type_description
_atom_type_scat_dispersion_real
_atom_type_scat_dispersion_imag
_atom_type_scat_source
C C 0.0033 0.0016 'International Tables Vol C Tables 4.2.6.8 and 6.1.1.4'
H H 0.0000 0.0000 'International Tables Vol C Tables 4.2.6.8 and 6.1.1.4'
N N 0.0061 0.0033 'International Tables Vol C Tables 4.2.6.8 and 6.1.1.4'
O O 0.0106 0.0060 'International Tables Vol C Tables 4.2.6.8 and 6.1.1.4'
Ag Ag -0.8971 1.1015 'International Tables Vol C Tables 4.2.6.8 and 6.1.1.4'

loop_
_geom_angle_atom_site_label_1
_geom_angle_atom_site_label_2
_geom_angle_atom_site_label_3
_geom_angle
_geom_angle_site_symmetry_1
_geom_angle_site_symmetry_3
_geom_angle_publ_flag
N1B Ag1 N1A 126.69(12) . . ?
N1B Ag1 O13 118.05(15) . . ?
N1A Ag1 O13 115.25(15) . . ?
N4B Ag2 N4A 126.66(11) . 1_455 ?
N4B Ag2 O22 115.24(14) . 4_566 ?
N4A Ag2 O22 118.06(14) 1_455 4_566 ?
C2A N1A C6A 119.7(5) . . ?
C2A N1A Ag1 122.7(3) . . ?
C6A N1A Ag1 115.3(4) . . ?
N1A C2A C3A 118.6(5) . . ?
N1A C2A C7A 119.6(4) . . ?
C3A C2A C7A 121.8(4) . . ?
N4A C3A C2A 123.3(5) . . ?
N4A C3A H3A 118.3 . . ?
C2A C3A H3A 118.3 . . ?
C3A N4A C5A 118.3(4) . . ?
C3A N4A Ag2 118.6(4) . 1_655 ?
C5A N4A Ag2 122.7(3) . 1_655 ?
N4A C5A C6A 119.0(5) . . ?
N4A C5A C8A 120.5(4) . . ?
C6A C5A C8A 120.5(4) . . ?
N1A C6A C5A 121.1(6) . . ?
N1A C6A H6A 119.5 . . ?
C5A C6A H6A 119.5 . . ?
C2A C7A H7A1 109.5 . . ?
C2A C7A H7A2 109.5 . . ?
H7A1 C7A H7A2 109.5 . . ?
C2A C7A H7A3 109.5 . . ?
H7A1 C7A H7A3 109.5 . . ?
H7A2 C7A H7A3 109.5 . . ?
C5A C8A H8A1 109.5 . . ?
C5A C8A H8A2 109.5 . . ?
H8A1 C8A H8A2 109.5 . . ?
C5A C8A H8A3 109.5 . . ?
H8A1 C8A H8A3 109.5 . . ?
H8A2 C8A H8A3 109.5 . . ?
C6B N1B C2B 117.2(5) . . ?
C6B N1B Ag1 118.6(4) . . ?
C2B N1B Ag1 123.9(3) . . ?
N1B C2B C3B 118.8(5) . . ?
N1B C2B C7B 119.6(4) . . ?
C3B C2B C7B 121.6(4) . . ?
N4B C3B C2B 125.1(6) . . ?
N4B C3B H3B 117.4 . . ?
C2B C3B H3B 117.4 . . ?
C3B N4B C5B 115.1(5) . . ?
C3B N4B Ag2 119.6(5) . . ?
C5B N4B Ag2 123.1(3) . . ?
N4B C5B C6B 119.9(5) . . ?
N4B C5B C8B 117.0(4) . . ?
C6B C5B C8B 123.0(4) . . ?
N1B C6B C5B 123.8(5) . . ?
N1B C6B H6B 118.1 . . ?
C5B C6B H6B 118.1 . . ?
C2B C7B H7B1 109.5 . . ?
C2B C7B H7B2 109.5 . . ?
H7B1 C7B H7B2 109.5 . . ?
C2B C7B H7B3 109.5 . . ?
H7B1 C7B H7B3 109.5 . . ?
H7B2 C7B H7B3 109.5 . . ?
C5B C8B H8B1 109.5 . . ?
C5B C8B H8B2 109.5 . . ?
H8B1 C8B H8B2 109.5 . . ?
C5B C8B H8B3 109.5 . . ?
H8B1 C8B H8B3 109.5 . . ?
H8B2 C8B H8B3 109.5 . . ?
O12 N1 O11 121.5(3) . . ?
O12 N1 O13 119.8(3) . . ?
O11 N1 O13 118.6(3) . . ?
N1 O13 Ag1 104.3(2) . . ?
O21 N2 O22 119.4(4) . . ?
O21 N2 O23 122.1(3) . . ?
O22 N2 O23 118.5(3) . . ?
N2 O22 Ag2 101.1(2) . 4_565 ?

loop_
_geom_bond_atom_site_label_1
_geom_bond_atom_site_label_2
_geom_bond_distance
_geom_bond_site_symmetry_2
_geom_bond_publ_flag
Ag1 N1B 2.295(4) . ?
Ag1 N1A 2.312(5) . ?
Ag1 O13 2.444(3) . ?
Ag2 N4B 2.289(4) . ?
Ag2 N4A 2.306(4) 1_455 ?
Ag2 O22 2.484(3) 4_566 ?
N1A C2A 1.329(6) . ?
N1A C6A 1.335(5) . ?
C2A C3A 1.402(6) . ?
C2A C7A 1.484(6) . ?
C3A N4A 1.332(5) . ?
C3A H3A 0.9500 . ?
N4A C5A 1.337(6) . ?
N4A Ag2 2.306(4) 1_655 ?
C5A C6A 1.433(7) . ?
C5A C8A 1.494(6) . ?
C6A H6A 0.9500 . ?
C7A H7A1 0.9800 . ?
C7A H7A2 0.9800 . ?
C7A H7A3 0.9800 . ?
C8A H8A1 0.9800 . ?
C8A H8A2 0.9800 . ?
C8A H8A3 0.9800 . ?
N1B C6B 1.342(6) . ?
N1B C2B 1.348(6) . ?
C2B C3B 1.365(9) . ?
C2B C7B 1.487(7) . ?
C3B N4B 1.341(5) . ?
C3B H3B 0.9500 . ?
N4B C5B 1.372(6) . ?
C5B C6B 1.356(7) . ?
C5B C8B 1.484(6) . ?
C6B H6B 0.9500 . ?
C7B H7B1 0.9800 . ?
C7B H7B2 0.9800 . ?
C7B H7B3 0.9800 . ?
C8B H8B1 0.9800 . ?
C8B H8B2 0.9800 . ?
C8B H8B3 0.9800 . ?
N1 O12 1.230(4) . ?
N1 O11 1.254(4) . ?
N1 O13 1.259(4) . ?
N2 O21 1.222(4) . ?
N2 O22 1.265(4) . ?
N2 O23 1.253(4) . ?
O22 Ag2 2.484(3) 4_565 ?

loop_
_geom_hbond_atom_site_label_D
_geom_hbond_atom_site_label_H
_geom_hbond_atom_site_label_A
_geom_hbond_distance_DH
_geom_hbond_distance_HA
_geom_hbond_distance_DA
_geom_hbond_angle_DHA
_geom_hbond_site_symmetry_A
C3A H3A O23 0.95 2.58 3.430(7) 148.9 4_665
C8A H8A1 O12 0.98 2.49 3.202(6) 129.5 3_756
C8A H8A2 O11 0.98 2.53 3.470(7) 159.6 1_556
C6A H6A O11 0.95 2.57 3.415(7) 148.6 1_556
C6B H6B O11 0.95 2.54 3.424(6) 155.1 1_556
C8B H8B3 O21 0.98 2.45 3.368(6) 155.3 2_646

loop_
_geom_torsion_atom_site_label_1
_geom_torsion_atom_site_label_2
_geom_torsion_atom_site_label_3
_geom_torsion_atom_site_label_4
_geom_torsion
_geom_torsion_site_symmetry_1
_geom_torsion_site_symmetry_2
_geom_torsion_site_symmetry_3
_geom_torsion_site_symmetry_4
_geom_torsion_publ_flag
N1B Ag1 N1A C2A 164.8(3) . . . . ?
O13 Ag1 N1A C2A -14.0(4) . . . . ?
N1B Ag1 N1A C6A -32.5(4) . . . . ?
O13 Ag1 N1A C6A 148.7(3) . . . . ?
C6A N1A C2A C3A -2.2(6) . . . . ?
Ag1 N1A C2A C3A 159.7(3) . . . . ?
C6A N1A C2A C7A 178.7(4) . . . . ?
Ag1 N1A C2A C7A -19.3(6) . . . . ?
N1A C2A C3A N4A 0.0(7) . . . . ?
C7A C2A C3A N4A 179.0(5) . . . . ?
C2A C3A N4A C5A 0.8(7) . . . . ?
C2A C3A N4A Ag2 -172.3(3) . . . 1_655 ?
C3A N4A C5A C6A 0.5(6) . . . . ?
Ag2 N4A C5A C6A 173.3(3) 1_655 . . . ?
C3A N4A C5A C8A -178.5(4) . . . . ?
Ag2 N4A C5A C8A -5.8(6) 1_655 . . . ?
C2A N1A C6A C5A 3.6(7) . . . . ?
Ag1 N1A C6A C5A -159.6(3) . . . . ?
N4A C5A C6A N1A -2.7(7) . . . . ?
C8A C5A C6A N1A 176.3(4) . . . . ?
N1A Ag1 N1B C6B 29.2(4) . . . . ?
O13 Ag1 N1B C6B -152.0(3) . . . . ?
N1A Ag1 N1B C2B -157.1(3) . . . . ?
O13 Ag1 N1B C2B 21.6(4) . . . . ?
C6B N1B C2B C3B 0.9(6) . . . . ?
Ag1 N1B C2B C3B -172.8(3) . . . . ?
C6B N1B C2B C7B 178.0(4) . . . . ?
Ag1 N1B C2B C7B 4.2(6) . . . . ?
N1B C2B C3B N4B 0.3(7) . . . . ?
C7B C2B C3B N4B -176.6(5) . . . . ?
C2B C3B N4B C5B -2.2(7) . . . . ?
C2B C3B N4B Ag2 161.6(4) . . . . ?
N4A Ag2 N4B C3B 29.9(4) 1_455 . . . ?
O22 Ag2 N4B C3B -152.2(3) 4_566 . . . ?
N4A Ag2 N4B C5B -167.7(4) 1_455 . . . ?
O22 Ag2 N4B C5B 10.2(4) 4_566 . . . ?
C3B N4B C5B C6B 2.7(6) . . . . ?
Ag2 N4B C5B C6B -160.4(4) . . . . ?
C3B N4B C5B C8B -179.3(4) . . . . ?
Ag2 N4B C5B C8B 17.6(6) . . . . ?
C2B N1B C6B C5B -0.3(7) . . . . ?
Ag1 N1B C6B C5B 173.8(4) . . . . ?
N4B C5B C6B N1B -1.7(7) . . . . ?
C8B C5B C6B N1B -179.5(4) . . . . ?
O12 N1 O13 Ag1 0.2(6) . . . . ?
O11 N1 O13 Ag1 -179.9(5) . . . . ?
N1B Ag1 O13 N1 -86.2(4) . . . . ?
N1A Ag1 O13 N1 92.7(4) . . . . ?
O21 N2 O22 Ag2 -2.9(6) . . . 4_565 ?
O23 N2 O22 Ag2 178.2(5) . . . 4_565 ?
